data_2214787
loop_
_publ_author_name
'Jian-Fang Dong'
'Lian-Zhi Li'
'Wen-Jian Yu'
'Tao Xu'
'Da-Qi Wang'

_publ_section_title
;Di-\m-chlorido-bis(chlorido{2-[(2-hydroxyphenyl)iminiomethyl]-6-methoxyphenolato-\k^2^<i>O</i>,<i>O</i>'}cadium(II))
 methanol disolvate
;
_journal_coeditor_code LH2451
_journal_issue 8
_journal_name_full 'Acta Crystallographica Section E'
_journal_page_first m2206
_journal_page_last m2207
_journal_paper_doi 10.1107/S1600536807035210
_journal_volume 63
_journal_year 2007
_chemical_formula_iupac '[Cd2 Cl4 (C14 H13 N O3)2] , 2C H4 O'
_chemical_formula_moiety 'C28 H26 Cd2 Cl4 N2 O6 , 2C H4 O'
_chemical_formula_sum 'C30 H34 Cd2 Cl4 N2 O8'
_chemical_formula_weight 917.19
_chemical_name_systematic
;
Di-\m-chlorido-bis(chlorido{2-[(2-hydroxyphenyl)iminiomethyl]-6-
methoxyphenolato-\k^2^O,O']cadium(II)) dimethanol solvate
;
_space_group_IT_number 14
_symmetry_cell_setting monoclinic
_symmetry_space_group_name_Hall '-P 2ybc'
_symmetry_space_group_name_H-M 'P 1 21/c 1'
_atom_sites_solution_hydrogens geom
_atom_sites_solution_primary direct
_atom_sites_solution_secondary difmap
_audit_creation_method SHELXL97
_cell_angle_alpha 90.00
_cell_angle_beta 101.157(6)
_cell_angle_gamma 90.00
_cell_formula_units_Z 2
_cell_length_a 9.845(6)
_cell_length_b 18.253(10)
_cell_length_c 9.792(6)
_cell_measurement_reflns_used 3509
_cell_measurement_temperature 298(2)
_cell_measurement_theta_max 27.5705
_cell_measurement_theta_min 2.396
_cell_volume 1726.4(18)
_computing_cell_refinement 'SAINT (Siemens, 1996)'
_computing_data_collection 'SMART (Siemens, 1996)'
_computing_data_reduction SAINT
_computing_molecular_graphics 'SHELXTL (Sheldrick, 1997b)'
_computing_publication_material SHELXTL
_computing_structure_refinement 'SHELXL97 (Sheldrick, 1997a)'
_computing_structure_solution 'SHELXS97 (Sheldrick, 1997a)'
_diffrn_ambient_temperature 298(2)
_diffrn_measured_fraction_theta_full 0.995
_diffrn_measured_fraction_theta_max 0.995
_diffrn_measurement_device_type 'Bruker SMART CCD area-detector'
_diffrn_measurement_method '\f and \w'
_diffrn_radiation_monochromator graphite
_diffrn_radiation_source 'fine-focus sealed tube'
_diffrn_radiation_type MoK\a
_diffrn_radiation_wavelength 0.71073
_diffrn_reflns_av_R_equivalents 0.0613
_diffrn_reflns_av_sigmaI/netI 0.0665
_diffrn_reflns_limit_h_max 11
_diffrn_reflns_limit_h_min -11
_diffrn_reflns_limit_k_max 15
_diffrn_reflns_limit_k_min -21
_diffrn_reflns_limit_l_max 11
_diffrn_reflns_limit_l_min -11
_diffrn_reflns_number 8174
_diffrn_reflns_theta_full 25.01
_diffrn_reflns_theta_max 25.01
_diffrn_reflns_theta_min 2.11
_exptl_absorpt_coefficient_mu 1.592
_exptl_absorpt_correction_T_max 0.5545
_exptl_absorpt_correction_T_min 0.5094
_exptl_absorpt_correction_type multi-scan
_exptl_absorpt_process_details '(SADABS; Sheldrick, 1996)'
_exptl_crystal_colour yellow
_exptl_crystal_density_diffrn 1.764
_exptl_crystal_density_method 'not measured'
_exptl_crystal_description block
_exptl_crystal_F_000 912
_exptl_crystal_size_max 0.49
_exptl_crystal_size_mid 0.47
_exptl_crystal_size_min 0.42
_refine_diff_density_max 0.998
_refine_diff_density_min -0.693
_refine_ls_extinction_method none
_refine_ls_goodness_of_fit_ref 1.112
_refine_ls_hydrogen_treatment constr
_refine_ls_matrix_type full
_refine_ls_number_parameters 212
_refine_ls_number_reflns 3025
_refine_ls_number_restraints 0
_refine_ls_restrained_S_all 1.112
_refine_ls_R_factor_all 0.0754
_refine_ls_R_factor_gt 0.0475
_refine_ls_shift/su_max 0.000
_refine_ls_shift/su_mean 0.000
_refine_ls_structure_factor_coef Fsqd
_refine_ls_weighting_details 'calc w = 1/[\s^2^(Fo^2^)+(0.0233P)^2^+6.6242P] where P=(Fo^2^+2Fc^2^)/3'
_refine_ls_weighting_scheme calc
_refine_ls_wR_factor_gt 0.1003
_refine_ls_wR_factor_ref 0.1170
_reflns_number_gt 2233
_reflns_number_total 3025
_reflns_threshold_expression I>2\s(I)
_cod_data_source_file lh2451.cif
_cod_data_source_block I
_cod_original_cell_volume 1726.3(17)
_cod_original_sg_symbol_H-M 'P 21/c'
_cod_database_code 2214787
_cod_database_fobs_code 2214787

loop_
_symmetry_equiv_pos_as_xyz
'x, y, z'
'-x, y+1/2, -z+1/2'
'-x, -y, -z'
'x, -y-1/2, z-1/2'

loop_
_atom_site_type_symbol
_atom_site_label
_atom_site_fract_x
_atom_site_fract_y
_atom_site_fract_z
_atom_site_U_iso_or_equiv
_atom_site_adp_type
_atom_site_calc_flag
_atom_site_refinement_flags
_atom_site_occupancy
Cd Cd1 0.38169(5) 0.02721(3) 0.84003(5) 0.03929(18) Uani d . 1
Cl Cl1 0.43742(18) 0.07287(10) 1.09219(17) 0.0434(4) Uani d . 1
Cl Cl2 0.4903(2) 0.10392(10) 0.68766(19) 0.0523(5) Uani d . 1
N N1 -0.0539(5) 0.0914(3) 0.9234(5) 0.0298(11) Uani d . 1
H H1 0.0340 0.0896 0.9268 0.036 Uiso calc R 1
O O1 0.1587(4) 0.0338(2) 0.8376(4) 0.0375(10) Uani d . 1
O O2 0.2568(5) -0.0548(3) 0.6671(4) 0.0416(11) Uani d . 1
O O3 0.1336(5) 0.1781(3) 1.0652(6) 0.0556(14) Uani d . 1
H H3 0.1841 0.2111 1.1020 0.083 Uiso calc R 1
O O4 0.3157(8) 0.2598(4) 0.2280(7) 0.093(2) Uani d . 1
H H4 0.3600 0.2937 0.2035 0.139 Uiso calc R 1
C C1 -0.1286(7) 0.0454(3) 0.8386(6) 0.0328(14) Uani d . 1
H H1A -0.2236 0.0444 0.8355 0.039 Uiso calc R 1
C C2 -0.0730(7) -0.0028(3) 0.7516(6) 0.0341(15) Uani d . 1
C C3 0.0706(7) -0.0063(3) 0.7523(6) 0.0304(14) Uani d . 1
C C4 0.1171(7) -0.0553(3) 0.6572(6) 0.0337(14) Uani d . 1
C C5 0.0252(8) -0.0975(3) 0.5681(7) 0.0403(16) Uani d . 1
H H5 0.0571 -0.1290 0.5065 0.048 Uiso calc R 1
C C6 -0.1167(8) -0.0936(4) 0.5690(8) 0.0510(19) Uani d . 1
H H6 -0.1782 -0.1224 0.5075 0.061 Uiso calc R 1
C C7 -0.1655(7) -0.0486(4) 0.6574(7) 0.0429(17) Uani d . 1
H H7 -0.2600 -0.0472 0.6573 0.051 Uiso calc R 1
C C8 0.3163(9) -0.1007(5) 0.5748(8) 0.058(2) Uani d . 1
H H8A 0.3018 -0.1512 0.5953 0.086 Uiso calc R 1
H H8B 0.4138 -0.0912 0.5873 0.086 Uiso calc R 1
H H8C 0.2730 -0.0904 0.4803 0.086 Uiso calc R 1
C C9 -0.1002(6) 0.1441(3) 1.0108(6) 0.0309(14) Uani d . 1
C C10 0.0041(7) 0.1893(3) 1.0857(7) 0.0359(15) Uani d . 1
C C11 -0.0332(9) 0.2426(4) 1.1743(7) 0.0461(18) Uani d . 1
H H11 0.0338 0.2731 1.2248 0.055 Uiso calc R 1
C C12 -0.1690(9) 0.2495(4) 1.1863(8) 0.053(2) Uani d . 1
H H12 -0.1928 0.2847 1.2462 0.064 Uiso calc R 1
C C13 -0.2719(8) 0.2054(4) 1.1114(7) 0.0463(18) Uani d . 1
H H13 -0.3637 0.2113 1.1200 0.056 Uiso calc R 1
C C14 -0.2356(7) 0.1525(4) 1.0239(7) 0.0379(15) Uani d . 1
H H14 -0.3035 0.1225 0.9734 0.046 Uiso calc R 1
C C15 0.3774(12) 0.2377(5) 0.3610(10) 0.088(3) Uani d . 1
H H15A 0.4742 0.2496 0.3775 0.132 Uiso calc R 1
H H15B 0.3664 0.1858 0.3697 0.132 Uiso calc R 1
H H15C 0.3344 0.2626 0.4280 0.132 Uiso calc R 1

loop_
_atom_site_aniso_label
_atom_site_aniso_U_11
_atom_site_aniso_U_22
_atom_site_aniso_U_33
_atom_site_aniso_U_12
_atom_site_aniso_U_13
_atom_site_aniso_U_23
Cd1 0.0293(3) 0.0492(3) 0.0400(3) 0.0012(2) 0.00819(19) 0.0026(3)
Cl1 0.0392(10) 0.0491(10) 0.0412(9) 0.0107(8) 0.0059(7) -0.0046(8)
Cl2 0.0546(12) 0.0552(11) 0.0531(10) 0.0044(9) 0.0255(9) 0.0120(9)
N1 0.022(3) 0.032(3) 0.036(3) -0.001(2) 0.005(2) 0.000(2)
O1 0.030(2) 0.041(3) 0.040(2) 0.000(2) 0.0047(19) -0.011(2)
O2 0.035(3) 0.052(3) 0.038(2) 0.006(2) 0.010(2) -0.010(2)
O3 0.042(3) 0.058(3) 0.066(3) -0.014(3) 0.007(3) -0.020(3)
O4 0.098(6) 0.088(5) 0.078(4) -0.050(4) -0.017(4) 0.001(4)
C1 0.023(3) 0.041(4) 0.035(3) -0.002(3) 0.008(3) -0.002(3)
C2 0.034(4) 0.030(3) 0.038(4) -0.003(3) 0.006(3) 0.001(3)
C3 0.036(4) 0.032(3) 0.024(3) -0.001(3) 0.005(3) 0.005(3)
C4 0.041(4) 0.032(3) 0.030(3) 0.003(3) 0.009(3) 0.001(3)
C5 0.053(5) 0.032(4) 0.034(4) -0.004(3) 0.006(3) -0.006(3)
C6 0.055(5) 0.042(4) 0.054(4) -0.013(4) 0.005(4) -0.009(4)
C7 0.033(4) 0.049(4) 0.047(4) -0.013(3) 0.007(3) -0.006(3)
C8 0.054(5) 0.074(6) 0.048(4) 0.009(4) 0.019(4) -0.012(4)
C9 0.032(4) 0.031(3) 0.029(3) 0.004(3) 0.004(3) 0.005(3)
C10 0.039(4) 0.030(4) 0.039(4) -0.005(3) 0.010(3) 0.007(3)
C11 0.063(5) 0.031(4) 0.042(4) -0.006(3) 0.004(4) 0.000(3)
C12 0.076(6) 0.036(4) 0.049(4) 0.007(4) 0.018(4) -0.007(3)
C13 0.040(4) 0.054(5) 0.045(4) 0.009(3) 0.010(3) 0.003(4)
C14 0.034(4) 0.042(4) 0.038(4) 0.000(3) 0.007(3) 0.000(3)
C15 0.109(9) 0.066(6) 0.083(7) -0.022(6) 0.004(6) -0.002(5)

loop_
_atom_type_symbol
_atom_type_description
_atom_type_scat_dispersion_real
_atom_type_scat_dispersion_imag
_atom_type_scat_source
C C 0.0033 0.0016 'International Tables Vol C Tables 4.2.6.8 and 6.1.1.4'
H H 0.0000 0.0000 'International Tables Vol C Tables 4.2.6.8 and 6.1.1.4'
N N 0.0061 0.0033 'International Tables Vol C Tables 4.2.6.8 and 6.1.1.4'
O O 0.0106 0.0060 'International Tables Vol C Tables 4.2.6.8 and 6.1.1.4'
Cd Cd -0.8075 1.2024 'International Tables Vol C Tables 4.2.6.8 and 6.1.1.4'
Cl Cl 0.1484 0.1585 'International Tables Vol C Tables 4.2.6.8 and 6.1.1.4'

loop_
_geom_angle_atom_site_label_1
_geom_angle_atom_site_label_2
_geom_angle_atom_site_label_3
_geom_angle_site_symmetry_1
_geom_angle_site_symmetry_3
_geom_angle
_geom_angle_publ_flag
O1 Cd1 O2 . . 69.70(15) y
O1 Cd1 Cl2 . . 121.20(13) y
O2 Cd1 Cl2 . . 98.70(13) y
O1 Cd1 Cl1 . 3_657 133.60(13) y
O2 Cd1 Cl1 . 3_657 88.49(12) y
Cl2 Cd1 Cl1 . 3_657 101.77(7) y
O1 Cd1 Cl1 . . 91.13(11) y
O2 Cd1 Cl1 . . 149.70(12) y
Cl2 Cd1 Cl1 . . 111.43(7) y
Cl1 Cd1 Cl1 3_657 . 88.49(6) y
Cd1 Cl1 Cd1 3_657 . 91.51(6) y
C1 N1 C9 . . 127.8(5) ?
C1 N1 H1 . . 116.1 ?
C9 N1 H1 . . 116.1 ?
C3 O1 Cd1 . . 121.0(4) ?
C4 O2 C8 . . 118.7(5) ?
C4 O2 Cd1 . . 115.2(4) ?
C8 O2 Cd1 . . 126.1(4) ?
C10 O3 H3 . . 109.5 ?
C15 O4 H4 . . 109.5 ?
N1 C1 C2 . . 123.4(6) ?
N1 C1 H1A . . 118.3 ?
C2 C1 H1A . . 118.3 ?
C1 C2 C3 . . 122.1(6) ?
C1 C2 C7 . . 118.8(6) ?
C3 C2 C7 . . 119.1(6) ?
O1 C3 C2 . . 121.1(5) ?
O1 C3 C4 . . 120.7(6) ?
C2 C3 C4 . . 118.1(6) ?
O2 C4 C5 . . 125.8(6) ?
O2 C4 C3 . . 113.3(5) ?
C5 C4 C3 . . 120.9(6) ?
C4 C5 C6 . . 120.3(6) ?
C4 C5 H5 . . 119.9 ?
C6 C5 H5 . . 119.9 ?
C7 C6 C5 . . 121.0(7) ?
C7 C6 H6 . . 119.5 ?
C5 C6 H6 . . 119.5 ?
C6 C7 C2 . . 120.5(7) ?
C6 C7 H7 . . 119.7 ?
C2 C7 H7 . . 119.7 ?
O2 C8 H8A . . 109.5 ?
O2 C8 H8B . . 109.5 ?
H8A C8 H8B . . 109.5 ?
O2 C8 H8C . . 109.5 ?
H8A C8 H8C . . 109.5 ?
H8B C8 H8C . . 109.5 ?
C14 C9 C10 . . 120.6(6) ?
C14 C9 N1 . . 124.3(6) ?
C10 C9 N1 . . 115.1(6) ?
O3 C10 C11 . . 124.7(6) ?
O3 C10 C9 . . 116.7(6) ?
C11 C10 C9 . . 118.6(7) ?
C12 C11 C10 . . 119.7(7) ?
C12 C11 H11 . . 120.2 ?
C10 C11 H11 . . 120.2 ?
C11 C12 C13 . . 121.7(7) ?
C11 C12 H12 . . 119.2 ?
C13 C12 H12 . . 119.2 ?
C14 C13 C12 . . 118.9(7) ?
C14 C13 H13 . . 120.6 ?
C12 C13 H13 . . 120.6 ?
C9 C14 C13 . . 120.6(6) ?
C9 C14 H14 . . 119.7 ?
C13 C14 H14 . . 119.7 ?
O4 C15 H15A . . 109.5 ?
O4 C15 H15B . . 109.5 ?
H15A C15 H15B . . 109.5 ?
O4 C15 H15C . . 109.5 ?
H15A C15 H15C . . 109.5 ?
H15B C15 H15C . . 109.5 ?

loop_
_geom_bond_atom_site_label_1
_geom_bond_atom_site_label_2
_geom_bond_site_symmetry_2
_geom_bond_distance
_geom_bond_publ_flag
Cd1 O1 . 2.194(4) y
Cd1 O2 . 2.411(4) y
Cd1 Cl2 . 2.439(2) y
Cd1 Cl1 3_657 2.548(2) y
Cd1 Cl1 . 2.563(2) y
Cl1 Cd1 3_657 2.548(2) ?
N1 C1 . 1.303(7) ?
N1 C9 . 1.420(8) ?
N1 H1 . 0.8600 ?
O1 C3 . 1.307(7) ?
O2 C4 . 1.360(8) ?
O2 C8 . 1.438(8) ?
O3 C10 . 1.345(8) ?
O3 H3 . 0.8200 ?
O4 C15 . 1.386(11) ?
O4 H4 . 0.8200 ?
C1 C2 . 1.407(9) ?
C1 H1A . 0.9300 ?
C2 C3 . 1.414(9) ?
C2 C7 . 1.433(9) ?
C3 C4 . 1.429(9) ?
C4 C5 . 1.366(9) ?
C5 C6 . 1.401(11) ?
C5 H5 . 0.9300 ?
C6 C7 . 1.348(10) ?
C6 H6 . 0.9300 ?
C7 H7 . 0.9300 ?
C8 H8A . 0.9600 ?
C8 H8B . 0.9600 ?
C8 H8C . 0.9600 ?
C9 C14 . 1.372(9) ?
C9 C10 . 1.408(9) ?
C10 C11 . 1.398(10) ?
C11 C12 . 1.371(11) ?
C11 H11 . 0.9300 ?
C12 C13 . 1.387(10) ?
C12 H12 . 0.9300 ?
C13 C14 . 1.383(10) ?
C13 H13 . 0.9300 ?
C14 H14 . 0.9300 ?
C15 H15A . 0.9600 ?
C15 H15B . 0.9600 ?
C15 H15C . 0.9600 ?

loop_
_geom_hbond_atom_site_label_D
_geom_hbond_atom_site_label_H
_geom_hbond_atom_site_label_A
_geom_hbond_site_symmetry_A
_geom_hbond_distance_DH
_geom_hbond_distance_HA
_geom_hbond_distance_DA
_geom_hbond_angle_DHA
O4 H4 Cl2 4_565 0.82 2.29 3.093(7) 166.8
O3 H3 O4 1_556 0.82 1.84 2.622(7) 160.2

loop_
_geom_torsion_atom_site_label_1
_geom_torsion_atom_site_label_2
_geom_torsion_atom_site_label_3
_geom_torsion_atom_site_label_4
_geom_torsion_site_symmetry_1
_geom_torsion_site_symmetry_4
_geom_torsion
O1 Cd1 Cl1 Cd1 . 3_657 133.59(13)
O2 Cd1 Cl1 Cd1 . 3_657 84.4(2)
Cl2 Cd1 Cl1 Cd1 . 3_657 -102.05(8)
Cl1 Cd1 Cl1 Cd1 3_657 3_657 0.0
O2 Cd1 O1 C3 . . 0.4(4)
Cl2 Cd1 O1 C3 . . 88.4(4)
Cl1 Cd1 O1 C3 3_657 . -66.6(5)
Cl1 Cd1 O1 C3 . . -155.6(4)
O1 Cd1 O2 C4 . . -0.3(4)
Cl2 Cd1 O2 C4 . . -120.4(4)
Cl1 Cd1 O2 C4 3_657 . 137.9(4)
Cl1 Cd1 O2 C4 . . 53.5(5)
O1 Cd1 O2 C8 . . 178.5(6)
Cl2 Cd1 O2 C8 . . 58.4(5)
Cl1 Cd1 O2 C8 3_657 . -43.3(5)
Cl1 Cd1 O2 C8 . . -127.7(5)
C9 N1 C1 C2 . . 177.2(6)
N1 C1 C2 C3 . . 1.8(10)
N1 C1 C2 C7 . . -177.0(6)
Cd1 O1 C3 C2 . . 179.3(4)
Cd1 O1 C3 C4 . . -0.5(7)
C1 C2 C3 O1 . . 2.1(9)
C7 C2 C3 O1 . . -179.2(6)
C1 C2 C3 C4 . . -178.1(6)
C7 C2 C3 C4 . . 0.7(9)
C8 O2 C4 C5 . . 1.7(9)
Cd1 O2 C4 C5 . . -179.4(5)
C8 O2 C4 C3 . . -178.8(6)
Cd1 O2 C4 C3 . . 0.1(6)
O1 C3 C4 O2 . . 0.2(8)
C2 C3 C4 O2 . . -179.6(5)
O1 C3 C4 C5 . . 179.8(6)
C2 C3 C4 C5 . . 0.0(9)
O2 C4 C5 C6 . . 179.3(6)
C3 C4 C5 C6 . . -0.2(10)
C4 C5 C6 C7 . . -0.2(11)
C5 C6 C7 C2 . . 0.9(11)
C1 C2 C7 C6 . . 177.7(7)
C3 C2 C7 C6 . . -1.1(10)
C1 N1 C9 C14 . . 3.1(10)
C1 N1 C9 C10 . . -176.5(6)
C14 C9 C10 O3 . . -179.0(6)
N1 C9 C10 O3 . . 0.6(8)
C14 C9 C10 C11 . . 0.5(9)
N1 C9 C10 C11 . . -179.9(5)
O3 C10 C11 C12 . . 179.5(7)
C9 C10 C11 C12 . . 0.0(10)
C10 C11 C12 C13 . . -0.7(11)
C11 C12 C13 C14 . . 0.8(11)
C10 C9 C14 C13 . . -0.3(10)
N1 C9 C14 C13 . . -179.9(6)
C12 C13 C14 C9 . . -0.3(10)
